data_2243605
loop_
_publ_author_name
'Stapf, Manuel'
'Seichter, Wilhelm'
'Mazik, Monika'

_publ_section_title
;
 Crystal structures of monohydrate and methanol solvate compounds of
 {1-[(3,5-bis{[(4,6-dimethylpyridin-2-yl)amino]methyl}-2,4,6-triethylbenzyl)amino]cyclopentyl}methanol
;
_journal_coeditor_code IS5557
_journal_issue 10
_journal_name_full 'Acta Crystallographica Section E'
_journal_page_first 1679
_journal_page_last 1683
_journal_paper_doi 10.1107/S2056989020012554
_journal_volume 76
_journal_year 2020
_chemical_formula_iupac 'C35 H51 N5 O, C H4 O'
_chemical_formula_moiety 'C35 H51 N5 O, C H4 O'
_chemical_formula_sum 'C36 H55 N5 O2'
_chemical_formula_weight 589.85
_chemical_name_systematic
;{1-[(3,5-Bis{[(4,6-dimethylpyridin-2-yl)amino]methyl}-2,4,6-triethylbenzyl)amino]cyclopentyl}methanol
methanol monosolvate
;
_space_group_crystal_system triclinic
_space_group_IT_number 2
_space_group_name_Hall '-P 1'
_space_group_name_H-M_alt 'P -1'
_atom_sites_solution_hydrogens mixed
_audit_creation_method SHELXL-2014-7
_cell_angle_alpha 68.373(2)
_cell_angle_beta 79.379(2)
_cell_angle_gamma 67.392(2)
_cell_formula_units_Z 2
_cell_length_a 12.1169(4)
_cell_length_b 13.2380(5)
_cell_length_c 13.6258(5)
_cell_measurement_reflns_used 9915
_cell_measurement_temperature 100(2)
_cell_measurement_theta_max 30.47
_cell_measurement_theta_min 2.75
_cell_volume 1873.32(12)
_computing_cell_refinement
;
SAINT (Bruker, 2014)
;
_computing_data_collection
;
APEX2 (Bruker, 2014)
;
_computing_data_reduction
;
SAINT (Bruker, 2014)
;
_computing_molecular_graphics
;
ORTEP-3 for Windows (Farrugia, 2012)
;
_computing_publication_material
;
SHELXTL (Sheldrick, 2008)
;
_computing_structure_refinement
;
SHELXL2014 (Sheldrick, 2015)
;
_computing_structure_solution
;
SHELXS97 (Sheldrick, 2008)
;
_diffrn_ambient_temperature 100(2)
_diffrn_measured_fraction_theta_full 0.997
_diffrn_measured_fraction_theta_max 0.996
_diffrn_measurement_device_type 'Bruker X8 APEXII CCD'
_diffrn_measurement_method 'phi and omega scans'
_diffrn_radiation_type MoK\a
_diffrn_radiation_wavelength 0.71073
_diffrn_reflns_av_R_equivalents 0.0219
_diffrn_reflns_av_unetI/netI 0.0239
_diffrn_reflns_limit_h_max 15
_diffrn_reflns_limit_h_min -14
_diffrn_reflns_limit_k_max 16
_diffrn_reflns_limit_k_min -15
_diffrn_reflns_limit_l_max 17
_diffrn_reflns_limit_l_min 0
_diffrn_reflns_number 32191
_diffrn_reflns_theta_full 25.242
_diffrn_reflns_theta_max 26.398
_diffrn_reflns_theta_min 1.823
_exptl_absorpt_coefficient_mu 0.065
_exptl_absorpt_correction_type none
_exptl_crystal_colour colourless
_exptl_crystal_density_diffrn 1.046
_exptl_crystal_description irregular
_exptl_crystal_F_000 644
_exptl_crystal_size_max 0.560
_exptl_crystal_size_mid 0.340
_exptl_crystal_size_min 0.320
_refine_diff_density_max 0.639
_refine_diff_density_min -0.386
_refine_ls_extinction_method none
_refine_ls_goodness_of_fit_ref 1.205
_refine_ls_hydrogen_treatment mixed
_refine_ls_matrix_type full
_refine_ls_number_parameters 410
_refine_ls_number_reflns 7654
_refine_ls_number_restraints 0
_refine_ls_restrained_S_all 1.205
_refine_ls_R_factor_all 0.1358
_refine_ls_R_factor_gt 0.0649
_refine_ls_shift/su_max 0.000
_refine_ls_shift/su_mean 0.000
_refine_ls_structure_factor_coef Fsqd
_refine_ls_weighting_details 'w=1/[\s^2^(Fo^2^)+(0.0260P)^2^+3.8856P] where P=(Fo^2^+2Fc^2^)/3'
_refine_ls_weighting_scheme calc
_refine_ls_wR_factor_gt 0.1447
_refine_ls_wR_factor_ref 0.1841
_reflns_number_gt 5160
_reflns_number_total 7654
_reflns_threshold_expression 'I > 2\s(I)'
_cod_data_source_file is5557sup1.cif
_cod_data_source_block 1b
_cod_database_code 2243605
_shelx_space_group_comment
;
The symmetry employed for this shelxl refinement is uniquely defined
by the following loop, which should always be used as a source of
symmetry information in preference to the above space-group names.
They are only intended as comments.
;
_shelx_estimated_absorpt_t_min 0.964
_shelx_estimated_absorpt_t_max 0.979
_shelxl_version_number .0002014

loop_
_space_group_symop_operation_xyz
'x, y, z'
'-x, -y, -z'

loop_
_atom_site_type_symbol
_atom_site_label
_atom_site_fract_x
_atom_site_fract_y
_atom_site_fract_z
_atom_site_U_iso_or_equiv
_atom_site_adp_type
_atom_site_calc_flag
_atom_site_occupancy
_atom_site_disorder_assembly
_atom_site_disorder_group
O O1 1.27014(18) 0.57360(19) 0.78975(18) 0.0337(5) Uani d 1 A 147
H H1A 1.3308 0.5159 0.7868 0.051 Uiso calc 1 A 147
N N1 0.8131(3) 0.6398(2) 0.68505(19) 0.0298(6) Uani d 1 A 147
H H1 0.848(3) 0.588(3) 0.750(3) 0.030(8) Uiso d 1 B 147
N N2 0.7667(3) 0.6725(3) 0.5157(2) 0.0382(7) Uani d 1 A 147
N N3 0.6133(2) 0.73074(19) 1.09127(18) 0.0208(5) Uani d 1 A 147
H H3 0.656(3) 0.667(3) 1.081(2) 0.023(8) Uiso d 1 C 147
N N4 0.53696(19) 0.61277(18) 1.23326(17) 0.0182(4) Uani d 1 A 147
N N5 1.12190(19) 0.67304(18) 0.94010(18) 0.0190(4) Uani d 1 A 147
H H5 1.110(3) 0.628(3) 0.910(3) 0.027(8) Uiso d 1 D 147
C C1 0.9042(2) 0.7808(2) 0.78008(19) 0.0159(5) Uani d 1 A 147
C C2 0.7918(2) 0.7816(2) 0.76743(19) 0.0179(5) Uani d 1 A 147
C C3 0.6984(2) 0.7982(2) 0.8449(2) 0.0186(5) Uani d 1 A 147
C C4 0.7184(2) 0.8192(2) 0.93271(19) 0.0173(5) Uani d 1 A 147
C C5 0.8303(2) 0.8189(2) 0.94606(19) 0.0164(5) Uani d 1 A 147
C C6 0.9235(2) 0.7990(2) 0.86997(19) 0.0160(5) Uani d 1 A 147
C C7 1.0021(2) 0.7657(2) 0.6940(2) 0.0207(5) Uani d 1 A 147
H H7A 0.9917 0.7167 0.6589 0.025 Uiso calc 1 A 147
H H7B 1.0809 0.7252 0.7264 0.025 Uiso calc 1 A 147
C C8 1.0008(3) 0.8814(2) 0.6114(2) 0.0287(6) Uani d 1 A 147
H H8A 0.9235 0.9212 0.5781 0.043 Uiso calc 1 A 147
H H8B 1.0652 0.8677 0.5575 0.043 Uiso calc 1 A 147
H H8C 1.0127 0.9296 0.6456 0.043 Uiso calc 1 A 147
C C9 0.5782(2) 0.7944(2) 0.8331(2) 0.0249(6) Uani d 1 A 147
H H9A 0.5417 0.7656 0.9043 0.030 Uiso calc 1 A 147
H H9B 0.5909 0.7389 0.7960 0.030 Uiso calc 1 A 147
C C10 0.4912(3) 0.9125(3) 0.7722(3) 0.0349(7) Uani d 1 A 147
H H10A 0.4798 0.9686 0.8075 0.052 Uiso calc 1 A 147
H H10B 0.4141 0.9056 0.7701 0.052 Uiso calc 1 A 147
H H10C 0.5241 0.9391 0.6999 0.052 Uiso calc 1 A 147
C C11 0.8503(2) 0.8411(2) 1.0417(2) 0.0195(5) Uani d 1 A 147
H H11A 0.9340 0.7959 1.0622 0.023 Uiso calc 1 A 147
H H11B 0.7971 0.8138 1.1016 0.023 Uiso calc 1 A 147
C C12 0.8259(3) 0.9694(2) 1.0213(2) 0.0283(6) Uani d 1 A 147
H H12A 0.8792 0.9967 0.9628 0.042 Uiso calc 1 A 147
H H12B 0.8406 0.9791 1.0851 0.042 Uiso calc 1 A 147
H H12C 0.7425 1.0144 1.0030 0.042 Uiso calc 1 A 147
C C13 0.7709(3) 0.7627(2) 0.6698(2) 0.0240(6) Uani d 1 A 147
H H13A 0.6844 0.7971 0.6565 0.029 Uiso calc 1 A 147
H H13B 0.8140 0.8016 0.6074 0.029 Uiso calc 1 A 147
C C14 0.8157(3) 0.5977(3) 0.6068(2) 0.0301(7) Uani d 1 A 147
C C15 0.8695(3) 0.4779(3) 0.6252(3) 0.0351(7) Uani d 1 A 147
H H15 0.9032 0.4270 0.6910 0.042 Uiso calc 1 A 147
C C16 0.8722(3) 0.4360(4) 0.5462(3) 0.0480(10) Uani d 1 A 147
C C17 0.8216(4) 0.5129(4) 0.4515(3) 0.0548(12) Uani d 1 A 147
H H17 0.8222 0.4854 0.3960 0.066 Uiso calc 1 A 147
C C18 0.7710(3) 0.6284(4) 0.4385(3) 0.0516(11) Uani d 1 A 147
C C19 0.9332(4) 0.3088(4) 0.5622(4) 0.0662(14) Uani d 1 A 147
H H19A 0.8931 0.2853 0.5225 0.099 Uiso calc 1 A 147
H H19B 0.9289 0.2646 0.6375 0.099 Uiso calc 1 A 147
H H19C 1.0172 0.2936 0.5368 0.099 Uiso calc 1 A 147
C C20 0.7149(5) 0.7156(5) 0.3377(3) 0.0755(16) Uani d 1 A 147
H H20A 0.6293 0.7531 0.3520 0.113 Uiso calc 1 A 147
H H20B 0.7252 0.6763 0.2863 0.113 Uiso calc 1 A 147
H H20C 0.7535 0.7741 0.3089 0.113 Uiso calc 1 A 147
C C21 0.6162(2) 0.8401(2) 1.0146(2) 0.0200(5) Uani d 1 A 147
H H21A 0.6267 0.8879 1.0510 0.024 Uiso calc 1 A 147
H H21B 0.5393 0.8828 0.9791 0.024 Uiso calc 1 A 147
C C22 0.5286(2) 0.7214(2) 1.17214(19) 0.0168(5) Uani d 1 A 147
C C23 0.4398(2) 0.8186(2) 1.1916(2) 0.0183(5) Uani d 1 A 147
H H23 0.4344 0.8945 1.1460 0.022 Uiso calc 1 A 147
C C24 0.3604(2) 0.8028(2) 1.2778(2) 0.0206(5) Uani d 1 A 147
C C25 0.3712(2) 0.6901(2) 1.3418(2) 0.0226(5) Uani d 1 A 147
H H25 0.3185 0.6767 1.4022 0.027 Uiso calc 1 A 147
C C26 0.4592(2) 0.5973(2) 1.3170(2) 0.0211(5) Uani d 1 A 147
C C27 0.2644(3) 0.9050(2) 1.3014(2) 0.0293(6) Uani d 1 A 147
H H27A 0.2900 0.9726 1.2716 0.044 Uiso calc 1 A 147
H H27B 0.2505 0.8873 1.3781 0.044 Uiso calc 1 A 147
H H27C 0.1902 0.9218 1.2698 0.044 Uiso calc 1 A 147
C C28 0.4714(3) 0.4746(2) 1.3806(2) 0.0282(6) Uani d 1 A 147
H H28A 0.4429 0.4419 1.3406 0.042 Uiso calc 1 A 147
H H28B 0.4236 0.4724 1.4472 0.042 Uiso calc 1 A 147
H H28C 0.5556 0.4291 1.3956 0.042 Uiso calc 1 A 147
C C29 1.0471(2) 0.7940(2) 0.8843(2) 0.0191(5) Uani d 1 A 147
H H29A 1.0858 0.8231 0.8144 0.023 Uiso calc 1 A 147
H H29B 1.0398 0.8442 0.9257 0.023 Uiso calc 1 A 147
C C30 1.2540(2) 0.6488(2) 0.9314(2) 0.0212(5) Uani d 1 A 147
C C31 1.2823(2) 0.7329(2) 0.9663(2) 0.0277(6) Uani d 1 A 147
H H31A 1.3654 0.7311 0.9441 0.033 Uiso calc 1 A 147
H H31B 1.2264 0.8130 0.9367 0.033 Uiso calc 1 A 147
C C32 1.2660(3) 0.6884(3) 1.0860(3) 0.0313(7) Uani d 1 A 147
H H32A 1.1801 0.7099 1.1090 0.038 Uiso calc 1 A 147
H H32B 1.3061 0.7192 1.1194 0.038 Uiso calc 1 A 147
C C33 1.3256(3) 0.5566(3) 1.1131(2) 0.0308(6) Uani d 1 A 147
H H33A 1.2857 0.5159 1.1770 0.037 Uiso calc 1 A 147
H H33B 1.4113 0.5318 1.1261 0.037 Uiso calc 1 A 147
C C34 1.3113(2) 0.5300(2) 1.0158(2) 0.0265(6) Uani d 1 A 147
H H34A 1.2590 0.4830 1.0346 0.032 Uiso calc 1 A 147
H H34B 1.3901 0.4868 0.9889 0.032 Uiso calc 1 A 147
C C35 1.3038(2) 0.6496(2) 0.8197(2) 0.0270(6) Uani d 1 A 147
H H35A 1.2728 0.7292 0.7694 0.032 Uiso calc 1 A 147
H H35B 1.3922 0.6249 0.8170 0.032 Uiso calc 1 A 147
O O1A 0.95054(19) 0.4462(2) 0.85754(17) 0.0358(5) Uani d 1 E 147
H H1AA 0.9330 0.4031 0.9162 0.054 Uiso calc 1 E 147
C C1A 1.0583(3) 0.4590(3) 0.8631(2) 0.0296(6) Uani d 1 E 147
H H1A1 1.0627 0.5308 0.8087 0.044 Uiso calc 1 E 147
H H1A2 1.1256 0.3929 0.8515 0.044 Uiso calc 1 E 147
H H1A3 1.0623 0.4622 0.9331 0.044 Uiso calc 1 E 147

loop_
_atom_site_aniso_label
_atom_site_aniso_U_11
_atom_site_aniso_U_22
_atom_site_aniso_U_33
_atom_site_aniso_U_12
_atom_site_aniso_U_13
_atom_site_aniso_U_23
O1 0.0203(10) 0.0337(12) 0.0483(13) 0.0011(9) 0.0023(9) -0.0275(11)
N1 0.0507(16) 0.0266(13) 0.0192(12) -0.0167(12) -0.0054(11) -0.0102(10)
N2 0.0466(16) 0.0630(19) 0.0195(12) -0.0329(15) -0.0007(11) -0.0154(12)
N3 0.0201(11) 0.0157(11) 0.0223(11) -0.0041(9) 0.0068(9) -0.0074(9)
N4 0.0167(10) 0.0180(10) 0.0200(11) -0.0060(8) 0.0019(8) -0.0075(9)
N5 0.0153(10) 0.0168(10) 0.0252(11) -0.0034(8) -0.0012(8) -0.0094(9)
C1 0.0184(12) 0.0112(11) 0.0143(11) -0.0024(9) 0.0019(9) -0.0041(9)
C2 0.0222(13) 0.0144(11) 0.0149(12) -0.0045(10) -0.0027(10) -0.0035(9)
C3 0.0196(12) 0.0133(11) 0.0198(12) -0.0042(9) -0.0008(10) -0.0036(10)
C4 0.0175(12) 0.0149(11) 0.0170(12) -0.0053(9) 0.0017(9) -0.0039(9)
C5 0.0186(12) 0.0140(11) 0.0151(11) -0.0034(9) 0.0004(9) -0.0061(9)
C6 0.0150(12) 0.0119(11) 0.0194(12) -0.0028(9) -0.0002(9) -0.0058(9)
C7 0.0214(13) 0.0223(13) 0.0177(12) -0.0066(10) 0.0038(10) -0.0090(10)
C8 0.0338(16) 0.0219(14) 0.0242(14) -0.0081(12) 0.0097(12) -0.0076(11)
C9 0.0213(13) 0.0315(15) 0.0254(14) -0.0139(11) -0.0010(11) -0.0082(12)
C10 0.0247(15) 0.0402(18) 0.0346(17) -0.0095(13) -0.0074(12) -0.0057(14)
C11 0.0220(13) 0.0199(13) 0.0175(12) -0.0054(10) 0.0007(10) -0.0097(10)
C12 0.0347(16) 0.0196(13) 0.0317(15) -0.0048(12) -0.0030(12) -0.0140(12)
C13 0.0304(15) 0.0230(13) 0.0194(13) -0.0114(11) -0.0015(11) -0.0056(11)
C14 0.0360(16) 0.0473(18) 0.0230(14) -0.0286(14) 0.0079(12) -0.0184(13)
C15 0.0389(17) 0.0447(18) 0.0386(17) -0.0292(15) 0.0183(14) -0.0265(15)
C16 0.046(2) 0.077(3) 0.056(2) -0.045(2) 0.0341(18) -0.053(2)
C17 0.060(2) 0.110(4) 0.044(2) -0.065(3) 0.0349(18) -0.060(2)
C18 0.051(2) 0.110(4) 0.0274(17) -0.058(2) 0.0143(15) -0.037(2)
C19 0.066(3) 0.088(3) 0.089(3) -0.052(3) 0.052(2) -0.078(3)
C20 0.083(3) 0.142(5) 0.030(2) -0.066(3) 0.001(2) -0.033(3)
C21 0.0188(12) 0.0170(12) 0.0203(13) -0.0051(10) 0.0046(10) -0.0059(10)
C22 0.0153(12) 0.0199(12) 0.0182(12) -0.0060(10) -0.0002(9) -0.0098(10)
C23 0.0166(12) 0.0162(12) 0.0192(12) -0.0034(9) 0.0013(9) -0.0061(10)
C24 0.0185(12) 0.0226(13) 0.0210(13) -0.0063(10) 0.0041(10) -0.0110(11)
C25 0.0180(12) 0.0250(14) 0.0232(13) -0.0073(11) 0.0057(10) -0.0092(11)
C26 0.0188(13) 0.0207(13) 0.0228(13) -0.0074(10) 0.0020(10) -0.0069(11)
C27 0.0268(14) 0.0202(13) 0.0314(15) -0.0023(11) 0.0117(12) -0.0106(12)
C28 0.0314(15) 0.0211(14) 0.0270(14) -0.0098(12) 0.0087(12) -0.0064(11)
C29 0.0200(12) 0.0168(12) 0.0214(13) -0.0070(10) 0.0031(10) -0.0085(10)
C30 0.0147(12) 0.0198(13) 0.0309(14) -0.0070(10) 0.0028(10) -0.0111(11)
C31 0.0189(13) 0.0237(14) 0.0447(17) -0.0077(11) -0.0020(12) -0.0152(13)
C32 0.0240(14) 0.0360(16) 0.0426(18) -0.0095(12) -0.0047(13) -0.0219(14)
C33 0.0241(14) 0.0330(16) 0.0354(16) -0.0110(12) -0.0023(12) -0.0097(13)
C34 0.0197(13) 0.0242(14) 0.0348(16) -0.0058(11) 0.0008(11) -0.0116(12)
C35 0.0168(13) 0.0254(14) 0.0356(16) -0.0063(11) 0.0066(11) -0.0114(12)
O1A 0.0292(11) 0.0375(12) 0.0312(11) -0.0152(9) -0.0019(9) 0.0033(9)
C1A 0.0297(15) 0.0257(14) 0.0330(16) -0.0124(12) 0.0041(12) -0.0089(12)

loop_
_atom_type_symbol
_atom_type_description
_atom_type_scat_dispersion_real
_atom_type_scat_dispersion_imag
_atom_type_scat_source
C C 0.0033 0.0016 'International Tables Vol C Tables 4.2.6.8 and 6.1.1.4'
H H 0.0000 0.0000 'International Tables Vol C Tables 4.2.6.8 and 6.1.1.4'
N N 0.0061 0.0033 'International Tables Vol C Tables 4.2.6.8 and 6.1.1.4'
O O 0.0106 0.0060 'International Tables Vol C Tables 4.2.6.8 and 6.1.1.4'

loop_
_geom_angle_atom_site_label_1
_geom_angle_atom_site_label_2
_geom_angle_atom_site_label_3
_geom_angle_site_symmetry_1
_geom_angle_site_symmetry_3
_geom_angle
_geom_angle_publ_flag
C35 O1 H1A . . 109.5 ?
C14 N1 C13 . . 122.7(3) ?
C14 N1 H1 . . 119(2) ?
C13 N1 H1 . . 118(2) ?
C14 N2 C18 . . 117.3(3) ?
C22 N3 C21 . . 123.8(2) ?
C22 N3 H3 . . 114(2) ?
C21 N3 H3 . . 121(2) ?
C22 N4 C26 . . 118.8(2) ?
C29 N5 C30 . . 115.6(2) ?
C29 N5 H5 . . 106(2) ?
C30 N5 H5 . . 106(2) ?
C2 C1 C6 . . 119.8(2) ?
C2 C1 C7 . . 119.4(2) ?
C6 C1 C7 . . 120.7(2) ?
C1 C2 C3 . . 120.5(2) ?
C1 C2 C13 . . 119.7(2) ?
C3 C2 C13 . . 119.8(2) ?
C4 C3 C2 . . 118.8(2) ?
C4 C3 C9 . . 120.7(2) ?
C2 C3 C9 . . 120.5(2) ?
C5 C4 C3 . . 121.1(2) ?
C5 C4 C21 . . 120.5(2) ?
C3 C4 C21 . . 118.4(2) ?
C4 C5 C6 . . 119.6(2) ?
C4 C5 C11 . . 120.3(2) ?
C6 C5 C11 . . 120.1(2) ?
C5 C6 C1 . . 120.1(2) ?
C5 C6 C29 . . 120.7(2) ?
C1 C6 C29 . . 119.2(2) ?
C1 C7 C8 . . 112.1(2) ?
C1 C7 H7A . . 109.2 ?
C8 C7 H7A . . 109.2 ?
C1 C7 H7B . . 109.2 ?
C8 C7 H7B . . 109.2 ?
H7A C7 H7B . . 107.9 ?
C7 C8 H8A . . 109.5 ?
C7 C8 H8B . . 109.5 ?
H8A C8 H8B . . 109.5 ?
C7 C8 H8C . . 109.5 ?
H8A C8 H8C . . 109.5 ?
H8B C8 H8C . . 109.5 ?
C3 C9 C10 . . 113.1(2) ?
C3 C9 H9A . . 109.0 ?
C10 C9 H9A . . 109.0 ?
C3 C9 H9B . . 109.0 ?
C10 C9 H9B . . 109.0 ?
H9A C9 H9B . . 107.8 ?
C9 C10 H10A . . 109.5 ?
C9 C10 H10B . . 109.5 ?
H10A C10 H10B . . 109.5 ?
C9 C10 H10C . . 109.5 ?
H10A C10 H10C . . 109.5 ?
H10B C10 H10C . . 109.5 ?
C5 C11 C12 . . 112.6(2) ?
C5 C11 H11A . . 109.1 ?
C12 C11 H11A . . 109.1 ?
C5 C11 H11B . . 109.1 ?
C12 C11 H11B . . 109.1 ?
H11A C11 H11B . . 107.8 ?
C11 C12 H12A . . 109.5 ?
C11 C12 H12B . . 109.5 ?
H12A C12 H12B . . 109.5 ?
C11 C12 H12C . . 109.5 ?
H12A C12 H12C . . 109.5 ?
H12B C12 H12C . . 109.5 ?
N1 C13 C2 . . 109.9(2) ?
N1 C13 H13A . . 109.7 ?
C2 C13 H13A . . 109.7 ?
N1 C13 H13B . . 109.7 ?
C2 C13 H13B . . 109.7 ?
H13A C13 H13B . . 108.2 ?
N2 C14 N1 . . 118.4(3) ?
N2 C14 C15 . . 122.8(3) ?
N1 C14 C15 . . 118.8(3) ?
C16 C15 C14 . . 118.6(4) ?
C16 C15 H15 . . 120.7 ?
C14 C15 H15 . . 120.7 ?
C15 C16 C17 . . 119.0(4) ?
C15 C16 C19 . . 119.8(4) ?
C17 C16 C19 . . 121.2(3) ?
C18 C17 C16 . . 119.6(3) ?
C18 C17 H17 . . 120.2 ?
C16 C17 H17 . . 120.2 ?
N2 C18 C17 . . 122.7(4) ?
N2 C18 C20 . . 115.5(4) ?
C17 C18 C20 . . 121.8(4) ?
C16 C19 H19A . . 109.5 ?
C16 C19 H19B . . 109.5 ?
H19A C19 H19B . . 109.5 ?
C16 C19 H19C . . 109.5 ?
H19A C19 H19C . . 109.5 ?
H19B C19 H19C . . 109.5 ?
C18 C20 H20A . . 109.5 ?
C18 C20 H20B . . 109.5 ?
H20A C20 H20B . . 109.5 ?
C18 C20 H20C . . 109.5 ?
H20A C20 H20C . . 109.5 ?
H20B C20 H20C . . 109.5 ?
N3 C21 C4 . . 110.2(2) ?
N3 C21 H21A . . 109.6 ?
C4 C21 H21A . . 109.6 ?
N3 C21 H21B . . 109.6 ?
C4 C21 H21B . . 109.6 ?
H21A C21 H21B . . 108.1 ?
N4 C22 N3 . . 115.6(2) ?
N4 C22 C23 . . 122.0(2) ?
N3 C22 C23 . . 122.3(2) ?
C24 C23 C22 . . 119.2(2) ?
C24 C23 H23 . . 120.4 ?
C22 C23 H23 . . 120.4 ?
C23 C24 C25 . . 118.4(2) ?
C23 C24 C27 . . 120.6(2) ?
C25 C24 C27 . . 121.0(2) ?
C26 C25 C24 . . 119.8(2) ?
C26 C25 H25 . . 120.1 ?
C24 C25 H25 . . 120.1 ?
N4 C26 C25 . . 121.9(2) ?
N4 C26 C28 . . 116.3(2) ?
C25 C26 C28 . . 121.8(2) ?
C24 C27 H27A . . 109.5 ?
C24 C27 H27B . . 109.5 ?
H27A C27 H27B . . 109.5 ?
C24 C27 H27C . . 109.5 ?
H27A C27 H27C . . 109.5 ?
H27B C27 H27C . . 109.5 ?
C26 C28 H28A . . 109.5 ?
C26 C28 H28B . . 109.5 ?
H28A C28 H28B . . 109.5 ?
C26 C28 H28C . . 109.5 ?
H28A C28 H28C . . 109.5 ?
H28B C28 H28C . . 109.5 ?
N5 C29 C6 . . 110.1(2) ?
N5 C29 H29A . . 109.6 ?
C6 C29 H29A . . 109.6 ?
N5 C29 H29B . . 109.6 ?
C6 C29 H29B . . 109.6 ?
H29A C29 H29B . . 108.1 ?
N5 C30 C31 . . 110.6(2) ?
N5 C30 C35 . . 110.3(2) ?
C31 C30 C35 . . 113.0(2) ?
N5 C30 C34 . . 107.1(2) ?
C31 C30 C34 . . 103.3(2) ?
C35 C30 C34 . . 112.1(2) ?
C32 C31 C30 . . 103.5(2) ?
C32 C31 H31A . . 111.1 ?
C30 C31 H31A . . 111.1 ?
C32 C31 H31B . . 111.1 ?
C30 C31 H31B . . 111.1 ?
H31A C31 H31B . . 109.0 ?
C31 C32 C33 . . 103.2(2) ?
C31 C32 H32A . . 111.1 ?
C33 C32 H32A . . 111.1 ?
C31 C32 H32B . . 111.1 ?
C33 C32 H32B . . 111.1 ?
H32A C32 H32B . . 109.1 ?
C32 C33 C34 . . 105.5(2) ?
C32 C33 H33A . . 110.6 ?
C34 C33 H33A . . 110.6 ?
C32 C33 H33B . . 110.6 ?
C34 C33 H33B . . 110.6 ?
H33A C33 H33B . . 108.8 ?
C33 C34 C30 . . 106.2(2) ?
C33 C34 H34A . . 110.5 ?
C30 C34 H34A . . 110.5 ?
C33 C34 H34B . . 110.5 ?
C30 C34 H34B . . 110.5 ?
H34A C34 H34B . . 108.7 ?
O1 C35 C30 . . 110.5(2) ?
O1 C35 H35A . . 109.5 ?
C30 C35 H35A . . 109.5 ?
O1 C35 H35B . . 109.5 ?
C30 C35 H35B . . 109.5 ?
H35A C35 H35B . . 108.1 ?
C1A O1A H1AA . . 109.5 ?
O1A C1A H1A1 . . 109.5 ?
O1A C1A H1A2 . . 109.5 ?
H1A1 C1A H1A2 . . 109.5 ?
O1A C1A H1A3 . . 109.5 ?
H1A1 C1A H1A3 . . 109.5 ?
H1A2 C1A H1A3 . . 109.5 ?

loop_
_geom_bond_atom_site_label_1
_geom_bond_atom_site_label_2
_geom_bond_site_symmetry_2
_geom_bond_distance
_geom_bond_publ_flag
O1 C35 . 1.423(4) ?
O1 H1A . 0.8400 ?
N1 C14 . 1.364(4) ?
N1 C13 . 1.451(4) ?
N1 H1 . 0.94(3) ?
N2 C14 . 1.337(4) ?
N2 C18 . 1.363(4) ?
N3 C22 . 1.365(3) ?
N3 C21 . 1.448(3) ?
N3 H3 . 0.85(3) ?
N4 C22 . 1.345(3) ?
N4 C26 . 1.346(3) ?
N5 C29 . 1.485(3) ?
N5 C30 . 1.497(3) ?
N5 H5 . 0.90(3) ?
C1 C2 . 1.400(4) ?
C1 C6 . 1.407(3) ?
C1 C7 . 1.517(3) ?
C2 C3 . 1.408(3) ?
C2 C13 . 1.522(3) ?
C3 C4 . 1.404(4) ?
C3 C9 . 1.517(4) ?
C4 C5 . 1.398(3) ?
C4 C21 . 1.520(3) ?
C5 C6 . 1.401(3) ?
C5 C11 . 1.515(3) ?
C6 C29 . 1.518(3) ?
C7 C8 . 1.526(4) ?
C7 H7A . 0.9900 ?
C7 H7B . 0.9900 ?
C8 H8A . 0.9800 ?
C8 H8B . 0.9800 ?
C8 H8C . 0.9800 ?
C9 C10 . 1.531(4) ?
C9 H9A . 0.9900 ?
C9 H9B . 0.9900 ?
C10 H10A . 0.9800 ?
C10 H10B . 0.9800 ?
C10 H10C . 0.9800 ?
C11 C12 . 1.531(4) ?
C11 H11A . 0.9900 ?
C11 H11B . 0.9900 ?
C12 H12A . 0.9800 ?
C12 H12B . 0.9800 ?
C12 H12C . 0.9800 ?
C13 H13A . 0.9900 ?
C13 H13B . 0.9900 ?
C14 C15 . 1.406(5) ?
C15 C16 . 1.371(4) ?
C15 H15 . 0.9500 ?
C16 C17 . 1.386(6) ?
C16 C19 . 1.503(6) ?
C17 C18 . 1.366(6) ?
C17 H17 . 0.9500 ?
C18 C20 . 1.501(6) ?
C19 H19A . 0.9800 ?
C19 H19B . 0.9800 ?
C19 H19C . 0.9800 ?
C20 H20A . 0.9800 ?
C20 H20B . 0.9800 ?
C20 H20C . 0.9800 ?
C21 H21A . 0.9900 ?
C21 H21B . 0.9900 ?
C22 C23 . 1.402(3) ?
C23 C24 . 1.381(3) ?
C23 H23 . 0.9500 ?
C24 C25 . 1.391(4) ?
C24 C27 . 1.503(3) ?
C25 C26 . 1.388(4) ?
C25 H25 . 0.9500 ?
C26 C28 . 1.495(4) ?
C27 H27A . 0.9800 ?
C27 H27B . 0.9800 ?
C27 H27C . 0.9800 ?
C28 H28A . 0.9800 ?
C28 H28B . 0.9800 ?
C28 H28C . 0.9800 ?
C29 H29A . 0.9900 ?
C29 H29B . 0.9900 ?
C30 C31 . 1.525(4) ?
C30 C35 . 1.527(4) ?
C30 C34 . 1.549(4) ?
C31 C32 . 1.519(4) ?
C31 H31A . 0.9900 ?
C31 H31B . 0.9900 ?
C32 C33 . 1.536(4) ?
C32 H32A . 0.9900 ?
C32 H32B . 0.9900 ?
C33 C34 . 1.545(4) ?
C33 H33A . 0.9900 ?
C33 H33B . 0.9900 ?
C34 H34A . 0.9900 ?
C34 H34B . 0.9900 ?
C35 H35A . 0.9900 ?
C35 H35B . 0.9900 ?
O1A C1A . 1.399(4) ?
O1A H1AA . 0.8400 ?
C1A H1A1 . 0.9800 ?
C1A H1A2 . 0.9800 ?
C1A H1A3 . 0.9800 ?

loop_
_geom_hbond_atom_site_label_D
_geom_hbond_atom_site_label_H
_geom_hbond_atom_site_label_A
_geom_hbond_site_symmetry_A
_geom_hbond_distance_DH
_geom_hbond_distance_HA
_geom_hbond_distance_DA
_geom_hbond_angle_DHA
_geom_hbond_publ_flag
N1 H1 O1A . 0.94(3) 2.01(3) 2.930(3) 162(2) y
C15 H15 O1A . 0.95 2.56 3.318(3) 137 y
N5 H5 O1 . 0.90(3) 2.36(3) 2.823(3) 112(2) y
O1 H1A N4 2_767 0.84 1.90 2.741(3) 174 y
O1A H1AA N5 2_767 0.84 1.97 2.798(3) 170 y
C27 H27A Cg1 2_677 0.98 2.67 3.541(3) 148 y
C32 H32B Cg3 1_655 0.98 2.69 3.614(3) 156 y

loop_
_geom_torsion_atom_site_label_1
_geom_torsion_atom_site_label_2
_geom_torsion_atom_site_label_3
_geom_torsion_atom_site_label_4
_geom_torsion_site_symmetry_1
_geom_torsion_site_symmetry_2
_geom_torsion_site_symmetry_3
_geom_torsion_site_symmetry_4
_geom_torsion
_geom_torsion_publ_flag
C6 C1 C2 C3 . . . . -1.2(4) ?
C7 C1 C2 C3 . . . . -178.5(2) ?
C6 C1 C2 C13 . . . . 179.5(2) ?
C7 C1 C2 C13 . . . . 2.3(3) ?
C1 C2 C3 C4 . . . . 2.8(4) ?
C13 C2 C3 C4 . . . . -177.9(2) ?
C1 C2 C3 C9 . . . . -177.7(2) ?
C13 C2 C3 C9 . . . . 1.6(4) ?
C2 C3 C4 C5 . . . . -2.7(4) ?
C9 C3 C4 C5 . . . . 177.8(2) ?
C2 C3 C4 C21 . . . . 178.5(2) ?
C9 C3 C4 C21 . . . . -1.0(3) ?
C3 C4 C5 C6 . . . . 1.0(4) ?
C21 C4 C5 C6 . . . . 179.7(2) ?
C3 C4 C5 C11 . . . . -179.6(2) ?
C21 C4 C5 C11 . . . . -0.9(3) ?
C4 C5 C6 C1 . . . . 0.7(4) ?
C11 C5 C6 C1 . . . . -178.7(2) ?
C4 C5 C6 C29 . . . . -177.8(2) ?
C11 C5 C6 C29 . . . . 2.8(3) ?
C2 C1 C6 C5 . . . . -0.6(3) ?
C7 C1 C6 C5 . . . . 176.6(2) ?
C2 C1 C6 C29 . . . . 178.0(2) ?
C7 C1 C6 C29 . . . . -4.8(3) ?
C2 C1 C7 C8 . . . . 89.8(3) ?
C6 C1 C7 C8 . . . . -87.4(3) ?
C4 C3 C9 C10 . . . . 90.5(3) ?
C2 C3 C9 C10 . . . . -89.0(3) ?
C4 C5 C11 C12 . . . . -91.6(3) ?
C6 C5 C11 C12 . . . . 87.8(3) ?
C14 N1 C13 C2 . . . . -173.9(3) ?
C1 C2 C13 N1 . . . . 83.0(3) ?
C3 C2 C13 N1 . . . . -96.2(3) ?
C18 N2 C14 N1 . . . . 179.7(3) ?
C18 N2 C14 C15 . . . . -0.4(4) ?
C13 N1 C14 N2 . . . . -6.6(4) ?
C13 N1 C14 C15 . . . . 173.5(3) ?
N2 C14 C15 C16 . . . . 0.3(4) ?
N1 C14 C15 C16 . . . . -179.8(3) ?
C14 C15 C16 C17 . . . . -0.3(4) ?
C14 C15 C16 C19 . . . . 177.8(3) ?
C15 C16 C17 C18 . . . . 0.4(5) ?
C19 C16 C17 C18 . . . . -177.6(3) ?
C14 N2 C18 C17 . . . . 0.6(5) ?
C14 N2 C18 C20 . . . . 180.0(3) ?
C16 C17 C18 N2 . . . . -0.6(5) ?
C16 C17 C18 C20 . . . . -180.0(3) ?
C22 N3 C21 C4 . . . . -177.5(2) ?
C5 C4 C21 N3 . . . . -93.1(3) ?
C3 C4 C21 N3 . . . . 85.7(3) ?
C26 N4 C22 N3 . . . . 177.4(2) ?
C26 N4 C22 C23 . . . . -1.5(4) ?
C21 N3 C22 N4 . . . . 177.4(2) ?
C21 N3 C22 C23 . . . . -3.7(4) ?
N4 C22 C23 C24 . . . . 1.8(4) ?
N3 C22 C23 C24 . . . . -177.0(2) ?
C22 C23 C24 C25 . . . . -0.5(4) ?
C22 C23 C24 C27 . . . . 179.7(3) ?
C23 C24 C25 C26 . . . . -0.9(4) ?
C27 C24 C25 C26 . . . . 178.8(3) ?
C22 N4 C26 C25 . . . . 0.0(4) ?
C22 N4 C26 C28 . . . . 178.8(2) ?
C24 C25 C26 N4 . . . . 1.3(4) ?
C24 C25 C26 C28 . . . . -177.5(3) ?
C30 N5 C29 C6 . . . . 162.4(2) ?
C5 C6 C29 N5 . . . . 90.9(3) ?
C1 C6 C29 N5 . . . . -87.6(3) ?
C29 N5 C30 C31 . . . . 54.1(3) ?
C29 N5 C30 C35 . . . . -71.7(3) ?
C29 N5 C30 C34 . . . . 166.1(2) ?
N5 C30 C31 C32 . . . . 75.2(3) ?
C35 C30 C31 C32 . . . . -160.5(2) ?
C34 C30 C31 C32 . . . . -39.2(3) ?
C30 C31 C32 C33 . . . . 42.6(3) ?
C31 C32 C33 C34 . . . . -29.1(3) ?
C32 C33 C34 C30 . . . . 5.1(3) ?
N5 C30 C34 C33 . . . . -96.1(2) ?
C31 C30 C34 C33 . . . . 20.7(3) ?
C35 C30 C34 C33 . . . . 142.8(2) ?
N5 C30 C35 O1 . . . . -52.9(3) ?
C31 C30 C35 O1 . . . . -177.4(2) ?
C34 C30 C35 O1 . . . . 66.3(3) ?

_cod_database_fobs_code 2243605
